data_2009786
loop_
_publ_author_name
'Zukerman-Schpector, J.'
'Pinto, A.Da.C.'
'Da Silva, J.F.M.'
'Barcellos, M.T.F.C.'
'Pires, S.S.'
'Fraiz, S.V. Jr'

_publ_section_title
;
 Diethyl (2,3-dihydro-2-oxo-3-indolylidene)propanedioate
;
_journal_issue 6
_journal_name_full 'Acta Crystallographica Section C'
_journal_page_first 945
_journal_page_last 946
_journal_paper_doi 10.1107/S0108270193011369
_journal_volume 50
_journal_year 1994
_chemical_formula_moiety 'C15 H15 N1 O5'
_chemical_formula_sum 'C15 H15 N O5'
_chemical_formula_weight 289.29
_symmetry_cell_setting monoclinic
_symmetry_space_group_name_Hall '-P 2ybc'
_symmetry_space_group_name_H-M 'P 1 21/c 1'
_atom_type_scat_source 'SHELX76 (Sheldrick, 1976)'
_cell_angle_alpha 90.
_cell_angle_beta 92.55(2)
_cell_angle_gamma 90.
_cell_formula_units_Z 4
_cell_length_a 8.6740(10)
_cell_length_b 13.2930(10)
_cell_length_c 12.670(3)
_cell_measurement_reflns_used 25
_cell_measurement_temperature 292
_cell_measurement_theta_max 21
_cell_measurement_theta_min 9
_cell_volume 1459.4(4)
_diffrn_measurement_device 'Enraf-Nonius CAD-4'
_diffrn_measurement_method \w-2\q
_diffrn_radiation_type MoK\a
_diffrn_radiation_wavelength 0.71073
_diffrn_reflns_av_R_equivalents 0.021
_diffrn_reflns_limit_h_max 10
_diffrn_reflns_limit_h_min -10
_diffrn_reflns_limit_k_max 15
_diffrn_reflns_limit_k_min 0
_diffrn_reflns_limit_l_max 15
_diffrn_reflns_limit_l_min 0
_diffrn_reflns_number 2147
_diffrn_reflns_theta_max 25
_diffrn_standards_decay_% +-1.1
_diffrn_standards_interval_time 30
_diffrn_standards_number 2
_exptl_absorpt_coefficient_mu 0.093
_exptl_absorpt_correction_T_max 1.44
_exptl_absorpt_correction_T_min 0.64
_exptl_absorpt_correction_type empirical
_exptl_crystal_colour red
_exptl_crystal_density_diffrn 1.32
_exptl_crystal_description irregular
_exptl_crystal_size_max 0.38
_exptl_crystal_size_min 0.10
_refine_diff_density_max 0.27
_refine_diff_density_min -0.22
_refine_ls_goodness_of_fit_obs 2.06
_refine_ls_hydrogen_treatment refU
_refine_ls_number_parameters 192
_refine_ls_number_reflns 1136
_refine_ls_R_factor_obs 0.060
_refine_ls_shift/esd_max 0.004
_refine_ls_weighting_details 'w = [\s^2^(|F~o~|) + 0005|F~o~|^2^]^-1^'
_refine_ls_weighting_scheme calc
_refine_ls_wR_factor_obs 0.067
_reflns_number_observed 1136
_reflns_number_total 2052
_reflns_observed_criterion I>3\s(I)
_cod_data_source_file li1067.cif
_cod_data_source_block li1067_structure_1_of_1
_cod_depositor_comments
;
The following automatic conversions were performed:

'_refine_ls_weighting_scheme' value '[\s^2^(|F~o~|) +
0005|F~o~|^2^]^-1^' was changed to 'calc'. New tag
'_refine_ls_weighting_details' was created. The value of the new tag
was set to 'w = [\s^2^(|F~o~|) + 0005|F~o~|^2^]^-1^'.

Automatic conversion script
Id: cif_fix_values 3143 2015-03-26 13:38:13Z robertas 
;
_cod_original_cell_volume 1459.3(6)
_cod_original_sg_symbol_H-M 'P 21/c'
_cod_original_formula_sum 'C15 H15 N1 O5'
_cod_database_code 2009786

loop_
_atom_site_label
_atom_site_fract_x
_atom_site_fract_y
_atom_site_fract_z
N .9897(5) -.1691(3) .3651(4)
O(1) 1.0093(4) -.0953(3) .2030(3)
O(2) .9191(5) .1227(3) .1327(3)
O(3) .7406(4) .0022(3) .1071(3)
O(4) .6906(6) .1612(4) .4119(4)
O(5) .6467(6) .1944(3) .2454(3)
C(2) .9580(6) -.0984(4) .2909(5)
C(3) .8522(6) -.0224(3) .3388(4)
C(4) .7464(7) -.0247(4) .5306(4)
C(5) .7482(8) -.0803(6) .6230(5)
C(6) .8374(8) -.1685(5) .6319(5)
C(7) .9194(7) -.2026(4) .5495(5)
C(8) .9150(6) -.1478(4) .4586(4)
C(9) .8317(6) -.0572(4) .4464(4)
C(10) .7956(6) .0547(4) .2804(4)
C(11) .8291(7) .0637(4) .1665(4)
C(12) .7697(8) .0033(6) -.0048(5)
C(13) .6702(9) -.0786(6) -.0561(5)
C(14) .7046(8) .1390(4) .3210(5)
C(15) .5680(10) .2870(7) .2750(8)
C(16) .5150(10) .3331(8) .1908(9)
H(N) 1.0430 -.2383 .3577
H(4) .6811 .0439 .5225
H(5) .6826 -.0538 .6889
H(6) .8347 -.2109 .7060
H(7) .9853 -.2704 .5567
H(12) .8873 -.0118 -.0222
H'(12) .7555 .0620 -.0531
H(13) .7066 -.1091 -.1190
H'(13) .7005 -.1416 -.0260
H"(13) .5661 -.0358 -.0449
H(15) .6397 .3321 .3116
H'(15) .4856 .2738 .3190
H(16) .4644 .3932 .2057
H'(16) .5983 .3471 .1445
H"(16) .4442 .2889 .1520

loop_
_geom_angle_atom_site_label_1
_geom_angle_atom_site_label_2
_geom_angle_atom_site_label_3
_geom_angle
_geom_angle_publ_flag
C(2) N C(8) 111.1(4) yes
C(14) O(5) C(15) 117.4(6) yes
N C(2) C(3) 107.1(4) yes
C(2) C(3) C(9) 105.4(4) yes
C(9) C(3) C(10) 134.4(5) yes
C(4) C(5) C(6) 119.9(6) yes
C(6) C(7) C(8) 118.2(6) yes
N C(8) C(9) 109.5(4) yes
C(3) C(9) C(4) 135.1(5) yes
C(4) C(9) C(8) 117.9(5) yes
C(3) C(10) C(14) 125.1(5) yes
O(2) C(11) O(3) 124.6(5) yes
O(3) C(11) C(10) 111.5(4) yes
O(4) C(14) O(5) 121.2(6) yes
O(5) C(14) C(10) 111.7(5) yes
C(11) O(3) C(12) 115.2(4) yes
N C(2) O(1) 126.1(5) yes
O(1) C(2) C(3) 126.7(5) yes
C(2) C(3) C(10) 120.2(4) yes
C(5) C(4) C(9) 119.7(5) yes
C(5) C(6) C(7) 121.2(6) yes
N C(8) C(7) 127.5(5) yes
C(7) C(8) C(9) 123.0(5) yes
C(3) C(9) C(8) 106.9(4) yes
C(3) C(10) C(11) 120.8(4) yes
C(11) C(10) C(14) 114.0(4) yes
O(2) C(11) C(10) 123.8(5) yes
O(3) C(12) C(13) 106.9(5) yes
O(4) C(14) C(10) 126.8(6) yes
O(5) C(15) C(16) 109.8(9) yes

loop_
_geom_bond_atom_site_label_1
_geom_bond_atom_site_label_2
_geom_bond_distance
_geom_bond_publ_flag
N C(2) 1.349(7) yes
O(1) C(2) 1.218(7) yes
O(3) C(11) 1.331(7) yes
O(4) C(14) 1.200(8) yes
O(5) C(15) 1.460(10) yes
C(3) C(9) 1.458(7) yes
C(4) C(5) 1.384(8) yes
C(5) C(6) 1.410(10) yes
C(7) C(8) 1.362(8) yes
C(10) C(11) 1.489(7) yes
C(12) C(13) 1.520(10) yes
N C(8) 1.404(7) yes
O(2) C(11) 1.199(7) yes
O(3) C(12) 1.451(7) yes
O(5) C(14) 1.292(8) yes
C(2) C(3) 1.510(7) yes
C(3) C(10) 1.344(7) yes
C(4) C(9) 1.394(8) yes
C(6) C(7) 1.366(9) yes
C(8) C(9) 1.409(7) yes
C(10) C(14) 1.476(8) yes
C(15) C(16) 1.300(10) yes
